data_2016406
loop_
_publ_author_name
'Jocelyn C. Bruce'
'Klaus R. Koch'

_publ_section_title
;
 <i>N</i>-Benzoyl-<i>N</i>',<i>N</i>'-dibutylselenourea and its
 palladium(II) complex
;
_journal_coeditor_code SF3058
_journal_issue 1
_journal_name_full 'Acta Crystallographica Section C'
_journal_page_first m1
_journal_page_last m4
_journal_paper_doi 10.1107/S0108270107053711
_journal_volume 64
_journal_year 2008
_chemical_formula_iupac '[Pd (C16 H23 N2 O1 Se1)2]'
_chemical_formula_moiety 'C32 H46 N4 O2 Pd Se2'
_chemical_formula_sum 'C32 H46 N4 O2 Pd Se2'
_chemical_formula_weight 783.05
_chemical_name_systematic
;
bis(N-benzoyl-N',N'-dibutylselenoureato-\k^2^Se,O)palladium(II)
;
_space_group_IT_number 2
_symmetry_cell_setting triclinic
_symmetry_space_group_name_Hall '-P 1'
_symmetry_space_group_name_H-M 'P -1'
_atom_sites_solution_hydrogens geom
_atom_sites_solution_primary direct
_atom_sites_solution_secondary difmap
_cell_angle_alpha 80.2160(10)
_cell_angle_beta 88.2910(10)
_cell_angle_gamma 81.8670(10)
_cell_formula_units_Z 2
_cell_length_a 9.9302(8)
_cell_length_b 10.9315(9)
_cell_length_c 15.4119(13)
_cell_measurement_reflns_used 6089
_cell_measurement_temperature 173(2)
_cell_measurement_theta_max 28.1355
_cell_measurement_theta_min 2.4615
_cell_volume 1632.0(2)
_computing_cell_refinement 'SAINT (Bruker, 2002)'
_computing_data_collection 'SMART (Bruker, 2001)'
_computing_data_reduction 'SAINT (Bruker, 2002)'
_computing_molecular_graphics 'X-SEED (Barbour, 2001)'
_computing_publication_material 'X-SEED (Barbour, 2001)'
_computing_structure_refinement 'SHELXL97 (Sheldrick, 1997)'
_computing_structure_solution 'SHELXS97 (Sheldrick, 1997)'
_diffrn_ambient_temperature 173(2)
_diffrn_measured_fraction_theta_full 0.980
_diffrn_measured_fraction_theta_max 0.904
_diffrn_measurement_device_type 'Bruker APEX CCD area-detector'
_diffrn_measurement_method \w
_diffrn_radiation_monochromator graphite
_diffrn_radiation_source 'fine-focus sealed tube'
_diffrn_radiation_type MoK\a
_diffrn_radiation_wavelength 0.71073
_diffrn_reflns_av_R_equivalents 0.0171
_diffrn_reflns_av_sigmaI/netI 0.0218
_diffrn_reflns_limit_h_max 13
_diffrn_reflns_limit_h_min -13
_diffrn_reflns_limit_k_max 13
_diffrn_reflns_limit_k_min -14
_diffrn_reflns_limit_l_max 20
_diffrn_reflns_limit_l_min -19
_diffrn_reflns_number 18809
_diffrn_reflns_theta_full 27.00
_diffrn_reflns_theta_max 28.29
_diffrn_reflns_theta_min 1.91
_diffrn_standards_number 0
_exptl_absorpt_coefficient_mu 2.833
_exptl_absorpt_correction_T_max 0.7973
_exptl_absorpt_correction_T_min 0.7846
_exptl_absorpt_correction_type multi-scan
_exptl_absorpt_process_details '(SADABS; Bruker, 2002)'
_exptl_crystal_colour brown
_exptl_crystal_density_diffrn 1.593
_exptl_crystal_density_method 'not measured'
_exptl_crystal_description prism
_exptl_crystal_F_000 792
_exptl_crystal_size_max 0.09
_exptl_crystal_size_mid 0.08
_exptl_crystal_size_min 0.08
_refine_diff_density_max 0.550
_refine_diff_density_min -0.376
_refine_ls_extinction_method none
_refine_ls_goodness_of_fit_ref 1.050
_refine_ls_hydrogen_treatment constr
_refine_ls_matrix_type full
_refine_ls_number_parameters 374
_refine_ls_number_reflns 7329
_refine_ls_number_restraints 0
_refine_ls_restrained_S_all 1.050
_refine_ls_R_factor_all 0.0244
_refine_ls_R_factor_gt 0.0221
_refine_ls_shift/su_max 0.001
_refine_ls_shift/su_mean 0.000
_refine_ls_structure_factor_coef Fsqd
_refine_ls_weighting_details 'calc w = 1/[\s^2^(Fo^2^)+(0.0306P)^2^+0.7045P] where P=(Fo^2^+2Fc^2^)/3'
_refine_ls_weighting_scheme calc
_refine_ls_wR_factor_gt 0.0554
_refine_ls_wR_factor_ref 0.0563
_reflns_number_gt 6802
_reflns_number_total 7329
_reflns_threshold_expression I>2\s(I)
_cod_data_source_file sf3058.cif
_cod_data_source_block II
_cod_database_code 2016406
_cod_database_fobs_code 2016406

loop_
_symmetry_equiv_pos_as_xyz
'x, y, z'
'-x, -y, -z'

loop_
_atom_site_type_symbol
_atom_site_label
_atom_site_fract_x
_atom_site_fract_y
_atom_site_fract_z
_atom_site_U_iso_or_equiv
_atom_site_adp_type
_atom_site_calc_flag
_atom_site_refinement_flags
_atom_site_occupancy
Pd Pd1 0.770245(12) 0.454364(12) 0.247821(8) 0.01375(4) Uani d . 1
Se Se1A 0.547248(17) 0.556941(16) 0.222043(11) 0.01692(5) Uani d . 1
Se Se1B 0.817164(18) 0.632990(16) 0.299743(12) 0.01941(5) Uani d . 1
O O1B 0.96158(13) 0.36044(12) 0.27371(9) 0.0201(3) Uani d . 1
O O1A 0.73153(13) 0.29951(12) 0.20070(8) 0.0194(3) Uani d . 1
N N2A 0.37899(14) 0.53175(13) 0.08718(9) 0.0146(3) Uani d . 1
C C9B 1.14223(18) 0.61760(17) 0.46837(11) 0.0163(3) Uani d . 1
H H13A 1.1755 0.5268 0.4744 0.020 Uiso calc R 1
H H13B 1.1302 0.6388 0.5283 0.020 Uiso calc R 1
N N1B 1.07650(14) 0.48060(14) 0.35262(9) 0.0147(3) Uani d . 1
N N2B 1.00896(14) 0.64422(13) 0.42335(9) 0.0147(3) Uani d . 1
C C9A 0.30972(17) 0.46624(17) 0.02896(11) 0.0157(3) Uani d . 1
H H9AA 0.3769 0.4026 0.0070 0.019 Uiso calc R 1
H H9AB 0.2725 0.5274 -0.0225 0.019 Uiso calc R 1
C C8A 0.48186(17) 0.46962(16) 0.13838(11) 0.0143(3) Uani d . 1
C C10A 0.19479(17) 0.40237(17) 0.07591(11) 0.0169(3) Uani d . 1
H H10A 0.2310 0.3447 0.1293 0.020 Uiso calc R 1
H H11B 0.1249 0.4666 0.0949 0.020 Uiso calc R 1
C C10B 1.24854(17) 0.69094(17) 0.41918(11) 0.0176(4) Uani d . 1
H H12A 1.2202 0.7817 0.4185 0.021 Uiso calc R 1
H H12B 1.2546 0.6763 0.3575 0.021 Uiso calc R 1
C C8B 0.98127(17) 0.57589(16) 0.36358(11) 0.0145(3) Uani d . 1
C C2B 1.31349(18) 0.31619(18) 0.33731(11) 0.0184(4) Uani d . 1
H H2B 1.3220 0.3970 0.3497 0.022 Uiso calc R 1
C C14A 0.21303(18) 0.68508(17) 0.15592(11) 0.0180(4) Uani d . 1
H H15A 0.1257 0.6705 0.1329 0.022 Uiso calc R 1
H H15B 0.2341 0.6239 0.2106 0.022 Uiso calc R 1
C C3A 0.5343(2) -0.02689(18) 0.10928(12) 0.0224(4) Uani d . 1
H H3A 0.4569 -0.0574 0.0907 0.027 Uiso calc R 1
C C15A 0.1986(2) 0.81801(18) 0.17714(12) 0.0223(4) Uani d . 1
H H17A 0.1290 0.8255 0.2240 0.027 Uiso calc R 1
H H17B 0.2861 0.8311 0.2008 0.027 Uiso calc R 1
C C6B 1.17617(18) 0.17012(17) 0.29705(11) 0.0183(4) Uani d . 1
H H6B 1.0908 0.1515 0.2806 0.022 Uiso calc R 1
C C4B 1.41481(19) 0.10644(19) 0.32571(12) 0.0230(4) Uani d . 1
H H4B 1.4924 0.0440 0.3298 0.028 Uiso calc R 1
C C6A 0.76049(18) 0.06160(17) 0.16393(11) 0.0176(3) Uani d . 1
H H6A 0.8382 0.0916 0.1825 0.021 Uiso calc R 1
C C2A 0.52651(18) 0.09833(17) 0.11778(12) 0.0187(4) Uani d . 1
H H2A 0.4444 0.1536 0.1039 0.022 Uiso calc R 1
C C5B 1.28965(19) 0.07855(18) 0.30357(12) 0.0217(4) Uani d . 1
H H5B 1.2814 -0.0031 0.2928 0.026 Uiso calc R 1
C C5A 0.76796(19) -0.06295(17) 0.15395(12) 0.0208(4) Uani d . 1
H H5A 0.8510 -0.1178 0.1651 0.025 Uiso calc R 1
C C7A 0.63071(17) 0.27561(16) 0.16131(10) 0.0143(3) Uani d . 1
C C16B 0.8200(2) 1.10473(18) 0.40251(13) 0.0255(4) Uani d . 1
H H25A 0.9098 1.1236 0.4162 0.038 Uiso calc R 1
H H25B 0.7493 1.1591 0.4290 0.038 Uiso calc R 1
H H25C 0.8081 1.1194 0.3385 0.038 Uiso calc R 1
C C13B 0.91040(18) 0.74404(16) 0.45145(11) 0.0172(3) Uani d . 1
H H26A 0.9239 0.7430 0.5150 0.021 Uiso calc R 1
H H26B 0.8177 0.7238 0.4445 0.021 Uiso calc R 1
C C12A 0.00536(19) 0.27661(19) 0.06108(13) 0.0244(4) Uani d . 1
H H27A 0.0324 0.2216 0.1167 0.037 Uiso calc R 1
H H27B -0.0330 0.2287 0.0220 0.037 Uiso calc R 1
H H27C -0.0631 0.3458 0.0728 0.037 Uiso calc R 1
C C1B 1.18762(17) 0.28944(17) 0.31464(10) 0.0152(3) Uani d . 1
C C1A 0.63908(17) 0.14309(16) 0.14675(10) 0.0146(3) Uani d . 1
C C4A 0.6543(2) -0.10739(17) 0.12768(12) 0.0219(4) Uani d . 1
H H4A 0.6588 -0.1932 0.1223 0.026 Uiso calc R 1
C C11A 0.12917(19) 0.32892(19) 0.01731(12) 0.0225(4) Uani d . 1
H H31A 0.1015 0.3844 -0.0388 0.027 Uiso calc R 1
H H31B 0.1966 0.2590 0.0035 0.027 Uiso calc R 1
C C11B 1.38801(18) 0.65209(19) 0.46216(13) 0.0231(4) Uani d . 1
H H32A 1.3774 0.6459 0.5268 0.028 Uiso calc R 1
H H32B 1.4262 0.5681 0.4497 0.028 Uiso calc R 1
C C13A 0.32587(17) 0.66404(16) 0.08770(11) 0.0166(3) Uani d . 1
H H33A 0.2901 0.7019 0.0285 0.020 Uiso calc R 1
H H33B 0.4019 0.7085 0.0994 0.020 Uiso calc R 1
C C15B 0.80887(19) 0.96858(18) 0.43930(13) 0.0227(4) Uani d . 1
H H34A 0.7178 0.9505 0.4254 0.027 Uiso calc R 1
H H34B 0.8169 0.9556 0.5042 0.027 Uiso calc R 1
C C16A 0.1590(2) 0.92151(19) 0.09893(13) 0.0271(4) Uani d . 1
H H35A 0.2259 0.9138 0.0514 0.041 Uiso calc R 1
H H35B 0.1569 1.0034 0.1171 0.041 Uiso calc R 1
H H35C 0.0689 0.9138 0.0780 0.041 Uiso calc R 1
C C7B 1.06315(17) 0.38560(16) 0.31088(11) 0.0149(3) Uani d . 1
C C14B 0.91719(18) 0.87620(16) 0.40298(11) 0.0175(3) Uani d . 1
H H38A 0.9021 0.8799 0.3393 0.021 Uiso calc R 1
H H38B 1.0085 0.8994 0.4103 0.021 Uiso calc R 1
C C3B 1.42681(19) 0.22501(19) 0.34190(12) 0.0226(4) Uani d . 1
H H3B 1.5130 0.2442 0.3562 0.027 Uiso calc R 1
C C12B 1.4869(2) 0.7439(2) 0.42947(15) 0.0349(5) Uani d . 1
H H40A 1.4956 0.7524 0.3653 0.052 Uiso calc R 1
H H40B 1.5760 0.7128 0.4564 0.052 Uiso calc R 1
H H40C 1.4529 0.8257 0.4456 0.052 Uiso calc R 1
N N1A 0.52080(14) 0.35107(14) 0.12834(9) 0.0151(3) Uani d . 1

loop_
_atom_site_aniso_label
_atom_site_aniso_U_11
_atom_site_aniso_U_22
_atom_site_aniso_U_33
_atom_site_aniso_U_12
_atom_site_aniso_U_13
_atom_site_aniso_U_23
Pd1 0.01128(7) 0.01286(7) 0.01776(7) -0.00194(5) -0.00408(5) -0.00350(5)
Se1A 0.01248(9) 0.01599(9) 0.02368(9) -0.00062(6) -0.00464(7) -0.00762(7)
Se1B 0.01574(9) 0.01337(9) 0.02999(10) 0.00011(6) -0.00997(7) -0.00614(7)
O1B 0.0150(6) 0.0183(6) 0.0285(7) -0.0003(5) -0.0069(5) -0.0090(5)
O1A 0.0146(6) 0.0170(6) 0.0282(7) -0.0010(5) -0.0069(5) -0.0081(5)
N2A 0.0122(7) 0.0149(7) 0.0168(7) -0.0030(5) -0.0010(5) -0.0023(6)
C9B 0.0168(8) 0.0167(8) 0.0160(8) -0.0036(6) -0.0051(6) -0.0026(6)
N1B 0.0125(7) 0.0168(7) 0.0155(6) -0.0035(5) -0.0011(5) -0.0032(6)
N2B 0.0136(7) 0.0132(7) 0.0177(7) -0.0023(5) -0.0016(5) -0.0029(5)
C9A 0.0134(8) 0.0197(9) 0.0144(7) -0.0025(6) -0.0037(6) -0.0034(7)
C8A 0.0111(8) 0.0174(8) 0.0150(7) -0.0051(6) 0.0012(6) -0.0024(6)
C10A 0.0132(8) 0.0204(9) 0.0183(8) -0.0046(7) 0.0000(6) -0.0050(7)
C10B 0.0125(8) 0.0206(9) 0.0193(8) -0.0013(7) -0.0026(6) -0.0024(7)
C8B 0.0136(8) 0.0150(8) 0.0149(7) -0.0052(6) -0.0024(6) 0.0009(6)
C2B 0.0171(9) 0.0207(9) 0.0183(8) -0.0027(7) 0.0007(7) -0.0056(7)
C14A 0.0166(8) 0.0181(9) 0.0188(8) -0.0017(7) 0.0002(7) -0.0028(7)
C3A 0.0237(10) 0.0217(10) 0.0251(9) -0.0097(7) -0.0017(7) -0.0077(7)
C15A 0.0243(10) 0.0224(10) 0.0209(8) -0.0006(8) -0.0006(7) -0.0076(7)
C6B 0.0182(9) 0.0194(9) 0.0177(8) -0.0020(7) -0.0015(7) -0.0049(7)
C4B 0.0196(9) 0.0265(10) 0.0199(8) 0.0059(7) 0.0004(7) -0.0035(7)
C6A 0.0169(8) 0.0180(9) 0.0183(8) -0.0032(7) -0.0009(7) -0.0032(7)
C2A 0.0184(9) 0.0169(9) 0.0214(8) -0.0031(7) -0.0019(7) -0.0044(7)
C5B 0.0246(10) 0.0200(9) 0.0197(8) 0.0018(7) 0.0000(7) -0.0054(7)
C5A 0.0222(9) 0.0166(9) 0.0221(9) 0.0003(7) 0.0010(7) -0.0019(7)
C7A 0.0146(8) 0.0160(8) 0.0131(7) -0.0044(6) 0.0013(6) -0.0029(6)
C16B 0.0289(10) 0.0205(10) 0.0264(9) 0.0049(8) -0.0038(8) -0.0086(8)
C13B 0.0172(8) 0.0168(9) 0.0187(8) -0.0029(7) 0.0017(7) -0.0064(7)
C12A 0.0198(9) 0.0264(10) 0.0283(10) -0.0082(8) -0.0057(8) -0.0038(8)
C1B 0.0140(8) 0.0189(9) 0.0120(7) -0.0008(6) 0.0002(6) -0.0017(6)
C1A 0.0169(8) 0.0142(8) 0.0130(7) -0.0036(6) 0.0005(6) -0.0019(6)
C4A 0.0303(10) 0.0141(9) 0.0225(9) -0.0066(7) 0.0043(8) -0.0041(7)
C11A 0.0213(9) 0.0273(10) 0.0213(9) -0.0081(8) -0.0022(7) -0.0069(8)
C11B 0.0159(9) 0.0258(10) 0.0278(9) 0.0039(7) -0.0066(7) -0.0091(8)
C13A 0.0153(8) 0.0142(8) 0.0189(8) -0.0007(6) -0.0022(6) 0.0002(7)
C15B 0.0186(9) 0.0221(10) 0.0273(9) 0.0014(7) 0.0015(7) -0.0074(8)
C16A 0.0286(10) 0.0209(10) 0.0311(10) 0.0019(8) -0.0040(8) -0.0058(8)
C7B 0.0149(8) 0.0153(8) 0.0138(7) -0.0020(6) -0.0002(6) -0.0002(6)
C14B 0.0163(8) 0.0161(9) 0.0199(8) -0.0003(7) -0.0003(7) -0.0041(7)
C3B 0.0143(9) 0.0319(11) 0.0210(9) 0.0002(7) -0.0013(7) -0.0054(8)
C12B 0.0165(10) 0.0572(15) 0.0344(11) -0.0103(9) 0.0010(8) -0.0130(10)
N1A 0.0130(7) 0.0155(7) 0.0169(7) -0.0032(5) -0.0027(5) -0.0019(6)

loop_
_atom_type_symbol
_atom_type_description
_atom_type_scat_dispersion_real
_atom_type_scat_dispersion_imag
_atom_type_scat_source
C C 0.0033 0.0016 'International Tables Vol C Tables 4.2.6.8 and 6.1.1.4'
H H 0.0000 0.0000 'International Tables Vol C Tables 4.2.6.8 and 6.1.1.4'
N N 0.0061 0.0033 'International Tables Vol C Tables 4.2.6.8 and 6.1.1.4'
O O 0.0106 0.0060 'International Tables Vol C Tables 4.2.6.8 and 6.1.1.4'
Se Se -0.0929 2.2259 'International Tables Vol C Tables 4.2.6.8 and 6.1.1.4'
Pd Pd -0.9988 1.0072 'International Tables Vol C Tables 4.2.6.8 and 6.1.1.4'

loop_
_geom_angle_atom_site_label_1
_geom_angle_atom_site_label_2
_geom_angle_atom_site_label_3
_geom_angle
O1A Pd1 O1B 86.08(5)
O1A Pd1 Se1B 178.98(4)
O1B Pd1 Se1B 93.59(4)
O1A Pd1 Se1A 93.12(3)
O1B Pd1 Se1A 177.91(4)
Se1B Pd1 Se1A 87.244(8)
C8A Se1A Pd1 102.73(5)
C8B Se1B Pd1 103.40(5)
C7B O1B Pd1 132.90(12)
C7A O1A Pd1 132.89(11)
C8A N2A C13A 123.06(14)
C8A N2A C9A 120.23(14)
C13A N2A C9A 116.67(13)
N2B C9B C10B 112.65(14)
N2B C9B H13A 109.1
C10B C9B H13A 109.1
N2B C9B H13B 109.1
C10B C9B H13B 109.1
H13A C9B H13B 107.8
C8B N1B C7B 127.02(15)
C8B N2B C13B 123.47(14)
C8B N2B C9B 120.27(14)
C13B N2B C9B 116.21(14)
N2A C9A C10A 112.28(14)
N2A C9A H9AA 109.1
C10A C9A H9AA 109.1
N2A C9A H9AB 109.1
C10A C9A H9AB 109.1
H9AA C9A H9AB 107.9
N1A C8A N2A 115.79(15)
N1A C8A Se1A 127.55(12)
N2A C8A Se1A 116.52(12)
C11A C10A C9A 112.05(15)
C11A C10A H10A 109.2
C9A C10A H10A 109.2
C11A C10A H11B 109.2
C9A C10A H11B 109.2
H10A C10A H11B 107.9
C9B C10B C11B 111.40(15)
C9B C10B H12A 109.3
C11B C10B H12A 109.3
C9B C10B H12B 109.3
C11B C10B H12B 109.3
H12A C10B H12B 108.0
N1B C8B N2B 115.72(14)
N1B C8B Se1B 128.10(13)
N2B C8B Se1B 116.04(12)
C3B C2B C1B 120.11(17)
C3B C2B H2B 119.9
C1B C2B H2B 119.9
C15A C14A C13A 111.52(15)
C15A C14A H15A 109.3
C13A C14A H15A 109.3
C15A C14A H15B 109.3
C13A C14A H15B 109.3
H15A C14A H15B 108.0
C4A C3A C2A 120.31(17)
C4A C3A H3A 119.8
C2A C3A H3A 119.8
C16A C15A C14A 114.54(15)
C16A C15A H17A 108.6
C14A C15A H17A 108.6
C16A C15A H17B 108.6
C14A C15A H17B 108.6
H17A C15A H17B 107.6
C5B C6B C1B 120.04(17)
C5B C6B H6B 120.0
C1B C6B H6B 120.0
C3B C4B C5B 120.05(17)
C3B C4B H4B 120.0
C5B C4B H4B 120.0
C5A C6A C1A 120.27(17)
C5A C6A H6A 119.9
C1A C6A H6A 119.9
C3A C2A C1A 120.08(16)
C3A C2A H2A 120.0
C1A C2A H2A 120.0
C4B C5B C6B 120.01(18)
C4B C5B H5B 120.0
C6B C5B H5B 120.0
C4A C5A C6A 120.03(17)
C4A C5A H5A 120.0
C6A C5A H5A 120.0
O1A C7A N1A 130.00(16)
O1A C7A C1A 114.96(14)
N1A C7A C1A 115.00(15)
C15B C16B H25A 109.5
C15B C16B H25B 109.5
H25A C16B H25B 109.5
C15B C16B H25C 109.5
H25A C16B H25C 109.5
H25B C16B H25C 109.5
N2B C13B C14B 116.20(15)
N2B C13B H26A 108.2
C14B C13B H26A 108.2
N2B C13B H26B 108.2
C14B C13B H26B 108.2
H26A C13B H26B 107.4
C11A C12A H27A 109.5
C11A C12A H27B 109.5
H27A C12A H27B 109.5
C11A C12A H27C 109.5
H27A C12A H27C 109.5
H27B C12A H27C 109.5
C2B C1B C6B 119.47(16)
C2B C1B C7B 121.12(16)
C6B C1B C7B 119.40(16)
C2A C1A C6A 119.23(16)
C2A C1A C7A 121.03(15)
C6A C1A C7A 119.73(15)
C3A C4A C5A 120.04(17)
C3A C4A H4A 120.0
C5A C4A H4A 120.0
C12A C11A C10A 111.80(15)
C12A C11A H31A 109.3
C10A C11A H31A 109.3
C12A C11A H31B 109.3
C10A C11A H31B 109.3
H31A C11A H31B 107.9
C12B C11B C10B 112.47(16)
C12B C11B H32A 109.1
C10B C11B H32A 109.1
C12B C11B H32B 109.1
C10B C11B H32B 109.1
H32A C11B H32B 107.8
N2A C13A C14A 114.31(14)
N2A C13A H33A 108.7
C14A C13A H33A 108.7
N2A C13A H33B 108.7
C14A C13A H33B 108.7
H33A C13A H33B 107.6
C16B C15B C14B 113.35(16)
C16B C15B H34A 108.9
C14B C15B H34A 108.9
C16B C15B H34B 108.9
C14B C15B H34B 108.9
H34A C15B H34B 107.7
C15A C16A H35A 109.5
C15A C16A H35B 109.5
H35A C16A H35B 109.5
C15A C16A H35C 109.5
H35A C16A H35C 109.5
H35B C16A H35C 109.5
O1B C7B N1B 130.59(16)
O1B C7B C1B 115.43(15)
N1B C7B C1B 113.84(15)
C13B C14B C15B 109.94(15)
C13B C14B H38A 109.7
C15B C14B H38A 109.7
C13B C14B H38B 109.7
C15B C14B H38B 109.7
H38A C14B H38B 108.2
C4B C3B C2B 120.30(18)
C4B C3B H3B 119.8
C2B C3B H3B 119.8
C11B C12B H40A 109.5
C11B C12B H40B 109.5
H40A C12B H40B 109.5
C11B C12B H40C 109.5
H40A C12B H40C 109.5
H40B C12B H40C 109.5
C7A N1A C8A 127.50(15)

loop_
_geom_bond_atom_site_label_1
_geom_bond_atom_site_label_2
_geom_bond_distance
_geom_bond_publ_flag
Pd1 O1A 2.0395(12) yes
Pd1 O1B 2.0439(12) yes
Pd1 Se1B 2.3411(3) yes
Pd1 Se1A 2.3489(3) yes
Se1A C8A 1.9076(17) yes
Se1B C8B 1.9006(16) yes
O1B C7B 1.260(2) yes
O1A C7A 1.266(2) yes
N2A C8A 1.341(2) yes
N2A C13A 1.469(2) yes
N2A C9A 1.478(2) yes
C9B N2B 1.481(2) yes
C9B C10B 1.522(3) ?
C9B H13A 0.9900 ?
C9B H13B 0.9900 ?
N1B C8B 1.334(2) yes
N1B C7B 1.335(2) yes
N2B C8B 1.338(2) yes
N2B C13B 1.473(2) yes
C9A C10A 1.523(2) ?
C9A H9AA 0.9900 ?
C9A H9AB 0.9900 ?
C8A N1A 1.333(2) yes
C10A C11A 1.521(2) ?
C10A H10A 0.9900 ?
C10A H11B 0.9900 ?
C10B C11B 1.526(2) ?
C10B H12A 0.9900 ?
C10B H12B 0.9900 ?
C2B C3B 1.389(2) ?
C2B C1B 1.391(2) ?
C2B H2B 0.9500 ?
C14A C15A 1.529(3) ?
C14A C13A 1.534(2) ?
C14A H15A 0.9900 ?
C14A H15B 0.9900 ?
C3A C4A 1.383(3) ?
C3A C2A 1.388(3) ?
C3A H3A 0.9500 ?
C15A C16A 1.525(3) ?
C15A H17A 0.9900 ?
C15A H17B 0.9900 ?
C6B C5B 1.391(2) ?
C6B C1B 1.397(3) ?
C6B H6B 0.9500 ?
C4B C3B 1.383(3) ?
C4B C5B 1.386(3) ?
C4B H4B 0.9500 ?
C6A C5A 1.387(3) ?
C6A C1A 1.397(2) ?
C6A H6A 0.9500 ?
C2A C1A 1.395(2) ?
C2A H2A 0.9500 ?
C5B H5B 0.9500 ?
C5A C4A 1.387(3) ?
C5A H5A 0.9500 ?
C7A N1A 1.329(2) yes
C7A C1A 1.494(2) ?
C16B C15B 1.518(3) ?
C16B H25A 0.9800 ?
C16B H25B 0.9800 ?
C16B H25C 0.9800 ?
C13B C14B 1.519(2) ?
C13B H26A 0.9900 ?
C13B H26B 0.9900 ?
C12A C11A 1.521(3) ?
C12A H27A 0.9800 ?
C12A H27B 0.9800 ?
C12A H27C 0.9800 ?
C1B C7B 1.501(2) ?
C4A H4A 0.9500 ?
C11A H31A 0.9900 ?
C11A H31B 0.9900 ?
C11B C12B 1.517(3) ?
C11B H32A 0.9900 ?
C11B H32B 0.9900 ?
C13A H33A 0.9900 ?
C13A H33B 0.9900 ?
C15B C14B 1.529(2) ?
C15B H34A 0.9900 ?
C15B H34B 0.9900 ?
C16A H35A 0.9800 ?
C16A H35B 0.9800 ?
C16A H35C 0.9800 ?
C14B H38A 0.9900 ?
C14B H38B 0.9900 ?
C3B H3B 0.9500 ?
C12B H40A 0.9800 ?
C12B H40B 0.9800 ?
C12B H40C 0.9800 ?

loop_
_geom_torsion_atom_site_label_1
_geom_torsion_atom_site_label_2
_geom_torsion_atom_site_label_3
_geom_torsion_atom_site_label_4
_geom_torsion
O1A Pd1 Se1A C8A -19.43(6)
Se1B Pd1 Se1A C8A 159.62(5)
O1B Pd1 Se1B C8B -15.02(7)
Se1A Pd1 Se1B C8B 163.06(5)
O1A Pd1 O1B C7B -175.66(17)
Se1B Pd1 O1B C7B 5.30(16)
O1B Pd1 O1A C7A -173.48(16)
Se1A Pd1 O1A C7A 8.45(16)
C10B C9B N2B C8B 89.66(19)
C10B C9B N2B C13B -93.06(18)
C8A N2A C9A C10A 86.64(19)
C13A N2A C9A C10A -91.15(17)
C13A N2A C8A N1A -178.13(15)
C9A N2A C8A N1A 4.2(2)
C13A N2A C8A Se1A 5.8(2)
C9A N2A C8A Se1A -171.82(12)
Pd1 Se1A C8A N1A 27.98(16)
Pd1 Se1A C8A N2A -156.51(12)
N2A C9A C10A C11A -176.73(14)
N2B C9B C10B C11B -174.40(14)
C7B N1B C8B N2B 166.00(16)
C7B N1B C8B Se1B -18.5(3)
C13B N2B C8B N1B -173.07(15)
C9B N2B C8B N1B 4.0(2)
C13B N2B C8B Se1B 10.8(2)
C9B N2B C8B Se1B -172.10(12)
Pd1 Se1B C8B N1B 25.37(17)
Pd1 Se1B C8B N2B -159.11(12)
C13A C14A C15A C16A 61.9(2)
C4A C3A C2A C1A -1.3(3)
C3B C4B C5B C6B 0.4(3)
C1B C6B C5B C4B -1.4(3)
C1A C6A C5A C4A -0.7(3)
Pd1 O1A C7A N1A 8.8(3)
Pd1 O1A C7A C1A -173.71(11)
C8B N2B C13B C14B -94.0(2)
C9B N2B C13B C14B 88.86(18)
C3B C2B C1B C6B 0.3(3)
C3B C2B C1B C7B 178.85(16)
C5B C6B C1B C2B 1.0(3)
C5B C6B C1B C7B -177.55(16)
C3A C2A C1A C6A 2.3(3)
C3A C2A C1A C7A -176.48(16)
C5A C6A C1A C2A -1.3(3)
C5A C6A C1A C7A 177.48(16)
O1A C7A C1A C2A 169.17(16)
N1A C7A C1A C2A -13.0(2)
O1A C7A C1A C6A -9.6(2)
N1A C7A C1A C6A 168.28(16)
C2A C3A C4A C5A -0.6(3)
C6A C5A C4A C3A 1.6(3)
C9A C10A C11A C12A -174.11(15)
C9B C10B C11B C12B -165.76(16)
C8A N2A C13A C14A -88.3(2)
C9A N2A C13A C14A 89.43(18)
C15A C14A C13A N2A 159.16(14)
Pd1 O1B C7B N1B 5.8(3)
Pd1 O1B C7B C1B -178.88(11)
C8B N1B C7B O1B -1.3(3)
C8B N1B C7B C1B -176.65(16)
C2B C1B C7B O1B 166.87(16)
C6B C1B C7B O1B -14.6(2)
C2B C1B C7B N1B -17.0(2)
C6B C1B C7B N1B 161.51(16)
N2B C13B C14B C15B 179.84(15)
C16B C15B C14B C13B 172.77(15)
C5B C4B C3B C2B 0.9(3)
C1B C2B C3B C4B -1.3(3)
O1A C7A N1A C8A -9.0(3)
C1A C7A N1A C8A 173.58(16)
N2A C8A N1A C7A 169.74(16)
Se1A C8A N1A C7A -14.7(3)
